data_4035157
loop_
_publ_author_name
'Cleveland, Alexander H.'
'Fronczek, Frank R.'
'Kartika, Rendy'

_publ_section_title
;
 Synthesis of Vicinal Dichlorides via Activation of Aliphatic Terminal
 Epoxides with Triphosgene and Pyridine.
;
_journal_issue 6
_journal_name_full 'The Journal of organic chemistry'
_journal_page_first 3367
_journal_page_last 3377
_journal_paper_doi 10.1021/acs.joc.7b03197
_journal_volume 83
_journal_year 2018
_chemical_absolute_configuration rmad
_chemical_formula_moiety 'C10 H8 Cl2 N2 O6'
_chemical_formula_sum 'C10 H8 Cl2 N2 O6'
_chemical_formula_weight 323.08
_space_group_crystal_system orthorhombic
_space_group_IT_number 19
_space_group_name_Hall 'P 2ac 2ab'
_space_group_name_H-M_alt 'P 21 21 21'
_atom_sites_solution_hydrogens geom
_audit_creation_method SHELXL-2014/7
_cell_angle_alpha 90
_cell_angle_beta 90
_cell_angle_gamma 90
_cell_formula_units_Z 4
_cell_length_a 5.1940(2)
_cell_length_b 10.4530(5)
_cell_length_c 23.0032(11)
_cell_measurement_reflns_used 4269
_cell_measurement_temperature 100.0(5)
_cell_measurement_theta_max 27.92
_cell_measurement_theta_min 3.30
_cell_volume 1248.91(10)
_computing_cell_refinement 'Bruker SAINT'
_computing_data_collection 'Bruker APEX3'
_computing_data_reduction 'Bruker SAINT'
_computing_structure_refinement 'SHELXL-2014/7 (Sheldrick, 2014)'
_computing_structure_solution 'SHELXS-97 (Sheldrick, 2008)'
_diffrn_ambient_temperature 100.0(5)
_diffrn_measured_fraction_theta_full 0.999
_diffrn_measured_fraction_theta_max 0.999
_diffrn_measurement_device_type 'Bruker Kappa APEX-II DUO'
_diffrn_measurement_method '\f and \w scans'
_diffrn_radiation_monochromator 'TRIUMPH curved graphite'
_diffrn_radiation_source 'fine-focus sealed tube'
_diffrn_radiation_type MoK\a
_diffrn_radiation_wavelength 0.71073
_diffrn_reflns_av_R_equivalents 0.0471
_diffrn_reflns_av_unetI/netI 0.0407
_diffrn_reflns_Laue_measured_fraction_full 0.999
_diffrn_reflns_Laue_measured_fraction_max 0.999
_diffrn_reflns_limit_h_max 7
_diffrn_reflns_limit_h_min -7
_diffrn_reflns_limit_k_max 14
_diffrn_reflns_limit_k_min -14
_diffrn_reflns_limit_l_max 32
_diffrn_reflns_limit_l_min -32
_diffrn_reflns_number 17859
_diffrn_reflns_point_group_measured_fraction_full 1.000
_diffrn_reflns_point_group_measured_fraction_max 0.999
_diffrn_reflns_theta_full 25.000
_diffrn_reflns_theta_max 30.558
_diffrn_reflns_theta_min 2.140
_exptl_absorpt_coefficient_mu 0.548
_exptl_absorpt_correction_T_max 0.978
_exptl_absorpt_correction_T_min 0.900
_exptl_absorpt_correction_type multi-scan
_exptl_absorpt_process_details 'SADABS (Sheldrick, 2004)'
_exptl_crystal_colour colourless
_exptl_crystal_density_diffrn 1.718
_exptl_crystal_description lath
_exptl_crystal_F_000 656
_exptl_crystal_size_max 0.400
_exptl_crystal_size_mid 0.090
_exptl_crystal_size_min 0.040
_refine_diff_density_max 0.340
_refine_diff_density_min -0.233
_refine_diff_density_rms 0.059
_refine_ls_abs_structure_details
;
 Flack x determined using 1250 quotients [(I+)-(I-)]/[(I+)+(I-)]
 (Parsons, Flack and Wagner, Acta Cryst. B69 (2013) 249-259).
;
_refine_ls_abs_structure_Flack 0.03(3)
_refine_ls_extinction_method none
_refine_ls_goodness_of_fit_ref 1.026
_refine_ls_hydrogen_treatment constr
_refine_ls_matrix_type full
_refine_ls_number_parameters 181
_refine_ls_number_reflns 3823
_refine_ls_number_restraints 0
_refine_ls_restrained_S_all 1.026
_refine_ls_R_factor_all 0.0418
_refine_ls_R_factor_gt 0.0327
_refine_ls_shift/su_max 0.000
_refine_ls_shift/su_mean 0.000
_refine_ls_structure_factor_coef Fsqd
_refine_ls_weighting_details 'w=1/[\s^2^(Fo^2^)+(0.0325P)^2^+0.1341P] where P=(Fo^2^+2Fc^2^)/3'
_refine_ls_weighting_scheme calc
_refine_ls_wR_factor_gt 0.0663
_refine_ls_wR_factor_ref 0.0695
_reflns_Friedel_coverage 0.714
_reflns_Friedel_fraction_full 1.000
_reflns_Friedel_fraction_max 0.999
_reflns_number_gt 3362
_reflns_number_total 3823
_reflns_threshold_expression 'I > 2\s(I)'
_cod_data_source_file jo7b03197_si_003.cif
_cod_data_source_block Cleveland2
_cod_database_code 4035157
_shelx_shelxl_version_number 2014/7
_shelx_space_group_comment
;
The symmetry employed for this shelxl refinement is uniquely defined
by the following loop, which should always be used as a source of
symmetry information in preference to the above space-group names.
They are only intended as comments.
;
_shelx_estimated_absorpt_t_min 0.811
_shelx_estimated_absorpt_t_max 0.978

loop_
_space_group_symop_operation_xyz
'x, y, z'
'-x+1/2, -y, z+1/2'
'-x, y+1/2, -z+1/2'
'x+1/2, -y+1/2, -z'

loop_
_atom_site_label
_atom_site_type_symbol
_atom_site_fract_x
_atom_site_fract_y
_atom_site_fract_z
_atom_site_U_iso_or_equiv
_atom_site_adp_type
_atom_site_occupancy
_atom_site_site_symmetry_order
_atom_site_calc_flag
_atom_site_refinement_flags_posn
_atom_site_refinement_flags_adp
Cl1 Cl 0.23522(11) 0.46861(5) 0.27852(2) 0.01967(13) Uani 1 1 d . .
Cl2 Cl 0.18125(12) 0.20148(6) 0.19816(3) 0.02325(14) Uani 1 1 d . .
O1 O 0.6778(3) 0.34554(15) 0.34607(6) 0.0138(3) Uani 1 1 d . .
O2 O 0.3434(3) 0.27734(15) 0.40093(7) 0.0166(3) Uani 1 1 d . .
O3 O 1.2660(4) 0.65998(16) 0.42434(7) 0.0220(4) Uani 1 1 d . .
O4 O 1.3052(3) 0.67643(15) 0.51780(7) 0.0176(3) Uani 1 1 d . .
O5 O 0.6618(4) 0.49819(17) 0.64291(7) 0.0238(4) Uani 1 1 d . .
O6 O 0.3320(3) 0.40388(16) 0.60469(7) 0.0182(3) Uani 1 1 d . .
N1 N 1.1994(4) 0.63506(17) 0.47397(8) 0.0144(4) Uani 1 1 d . .
N2 N 0.5462(4) 0.45311(18) 0.60157(8) 0.0142(4) Uani 1 1 d . .
C1 C 0.6681(4) 0.4063(2) 0.44354(9) 0.0112(4) Uani 1 1 d . .
C2 C 0.8798(4) 0.4850(2) 0.43470(9) 0.0126(4) Uani 1 1 d . .
H2 H 0.9545 0.4943 0.3972 0.015 Uiso 1 1 calc R U
C3 C 0.9784(4) 0.5496(2) 0.48224(9) 0.0118(4) Uani 1 1 d . .
C4 C 0.8771(4) 0.5390(2) 0.53764(9) 0.0127(4) Uani 1 1 d . .
H4A H 0.9493 0.5838 0.5697 0.015 Uiso 1 1 calc R U
C5 C 0.6675(4) 0.4608(2) 0.54406(8) 0.0113(4) Uani 1 1 d . .
C6 C 0.5595(4) 0.3937(2) 0.49849(9) 0.0107(4) Uani 1 1 d . .
H6A H 0.4141 0.3402 0.5045 0.013 Uiso 1 1 calc R U
C7 C 0.5409(4) 0.3348(2) 0.39500(9) 0.0120(4) Uani 1 1 d . .
C8 C 0.5816(5) 0.2791(2) 0.29555(9) 0.0150(4) Uani 1 1 d . .
H8A H 0.4327 0.2250 0.3064 0.018 Uiso 1 1 calc R U
H8B H 0.7174 0.2231 0.2793 0.018 Uiso 1 1 calc R U
C9 C 0.5008(5) 0.3767(2) 0.25086(10) 0.0137(4) Uani 1 1 d . .
H9 H 0.6487 0.4363 0.2445 0.016 Uiso 1 1 calc R U
C10 C 0.4316(5) 0.3180(2) 0.19293(9) 0.0169(5) Uani 1 1 d . .
H10A H 0.5868 0.2773 0.1761 0.020 Uiso 1 1 calc R U
H10B H 0.3763 0.3868 0.1661 0.020 Uiso 1 1 calc R U

loop_
_atom_site_aniso_label
_atom_site_aniso_U_11
_atom_site_aniso_U_22
_atom_site_aniso_U_33
_atom_site_aniso_U_23
_atom_site_aniso_U_13
_atom_site_aniso_U_12
Cl1 0.0203(3) 0.0185(2) 0.0202(2) 0.0001(2) 0.0016(2) 0.0059(2)
Cl2 0.0208(3) 0.0254(3) 0.0236(3) -0.0045(2) -0.0020(2) -0.0084(3)
O1 0.0142(8) 0.0164(7) 0.0110(7) -0.0015(5) -0.0003(6) -0.0015(7)
O2 0.0163(8) 0.0173(8) 0.0161(7) 0.0000(6) -0.0007(7) -0.0050(7)
O3 0.0203(9) 0.0224(8) 0.0232(8) 0.0036(7) 0.0057(7) -0.0048(8)
O4 0.0140(8) 0.0141(7) 0.0248(8) -0.0008(6) -0.0044(7) -0.0017(7)
O5 0.0269(9) 0.0308(10) 0.0138(7) -0.0068(7) -0.0004(7) -0.0087(8)
O6 0.0151(8) 0.0212(8) 0.0183(8) 0.0012(6) 0.0025(7) -0.0031(7)
N1 0.0114(9) 0.0104(8) 0.0214(9) 0.0006(7) -0.0003(8) 0.0019(8)
N2 0.0181(10) 0.0120(9) 0.0125(8) 0.0004(7) 0.0016(8) 0.0005(8)
C1 0.0111(10) 0.0098(9) 0.0127(9) 0.0011(7) -0.0008(8) 0.0012(8)
C2 0.0128(11) 0.0111(10) 0.0140(9) 0.0018(8) -0.0002(8) 0.0021(8)
C3 0.0089(10) 0.0093(10) 0.0172(10) 0.0023(8) -0.0008(8) 0.0002(8)
C4 0.0115(11) 0.0104(10) 0.0161(10) -0.0001(8) -0.0039(8) 0.0017(9)
C5 0.0132(10) 0.0102(9) 0.0104(8) 0.0004(7) 0.0012(8) 0.0020(9)
C6 0.0086(10) 0.0099(10) 0.0137(9) 0.0015(8) 0.0004(8) -0.0001(8)
C7 0.0141(10) 0.0110(10) 0.0108(9) 0.0018(8) -0.0013(8) 0.0021(8)
C8 0.0193(11) 0.0148(10) 0.0108(9) -0.0032(8) -0.0006(9) 0.0005(9)
C9 0.0123(10) 0.0148(10) 0.0140(10) 0.0003(8) 0.0018(9) -0.0002(9)
C10 0.0146(11) 0.0230(12) 0.0131(10) 0.0013(9) 0.0000(9) -0.0046(10)

loop_
_atom_type_symbol
_atom_type_description
_atom_type_scat_dispersion_real
_atom_type_scat_dispersion_imag
_atom_type_scat_source
C C 0.0033 0.0016 'International Tables Vol C Tables 4.2.6.8 and 6.1.1.4'
H H 0.0000 0.0000 'International Tables Vol C Tables 4.2.6.8 and 6.1.1.4'
N N 0.0061 0.0033 'International Tables Vol C Tables 4.2.6.8 and 6.1.1.4'
O O 0.0106 0.0060 'International Tables Vol C Tables 4.2.6.8 and 6.1.1.4'
Cl Cl 0.1484 0.1585 'International Tables Vol C Tables 4.2.6.8 and 6.1.1.4'

loop_
_geom_angle_atom_site_label_1
_geom_angle_atom_site_label_2
_geom_angle_atom_site_label_3
_geom_angle
C7 O1 C8 117.00(17)
O3 N1 O4 124.50(19)
O3 N1 C3 118.20(19)
O4 N1 C3 117.30(18)
O5 N2 O6 124.23(19)
O5 N2 C5 118.06(19)
O6 N2 C5 117.69(18)
C2 C1 C6 120.67(19)
C2 C1 C7 122.42(19)
C6 C1 C7 116.88(19)
C3 C2 C1 117.81(19)
C3 C2 H2 121.1
C1 C2 H2 121.1
C2 C3 C4 123.3(2)
C2 C3 N1 118.96(19)
C4 C3 N1 117.76(19)
C5 C4 C3 116.7(2)
C5 C4 H4A 121.6
C3 C4 H4A 121.6
C4 C5 C6 123.0(2)
C4 C5 N2 118.11(19)
C6 C5 N2 118.8(2)
C5 C6 C1 118.5(2)
C5 C6 H6A 120.7
C1 C6 H6A 120.7
O2 C7 O1 126.5(2)
O2 C7 C1 122.95(19)
O1 C7 C1 110.60(18)
O1 C8 C9 108.64(18)
O1 C8 H8A 110.0
C9 C8 H8A 110.0
O1 C8 H8B 110.0
C9 C8 H8B 110.0
H8A C8 H8B 108.3
C8 C9 C10 113.2(2)
C8 C9 Cl1 109.50(16)
C10 C9 Cl1 110.28(17)
C8 C9 H9 107.9
C10 C9 H9 107.9
Cl1 C9 H9 107.9
C9 C10 Cl2 112.99(16)
C9 C10 H10A 109.0
Cl2 C10 H10A 109.0
C9 C10 H10B 109.0
Cl2 C10 H10B 109.0
H10A C10 H10B 107.8

loop_
_geom_bond_atom_site_label_1
_geom_bond_atom_site_label_2
_geom_bond_distance
Cl1 C9 1.798(2)
Cl2 C10 1.786(2)
O1 C7 1.336(3)
O1 C8 1.443(2)
O2 C7 1.196(3)
O3 N1 1.221(2)
O4 N1 1.227(2)
O5 N2 1.219(2)
O6 N2 1.228(2)
N1 C3 1.467(3)
N2 C5 1.468(3)
C1 C2 1.389(3)
C1 C6 1.390(3)
C1 C7 1.497(3)
C2 C3 1.383(3)
C2 H2 0.9500
C3 C4 1.383(3)
C4 C5 1.369(3)
C4 H4A 0.9500
C5 C6 1.380(3)
C6 H6A 0.9500
C8 C9 1.508(3)
C8 H8A 0.9900
C8 H8B 0.9900
C9 C10 1.510(3)
C9 H9 1.0000
C10 H10A 0.9900
C10 H10B 0.9900

loop_
_geom_torsion_atom_site_label_1
_geom_torsion_atom_site_label_2
_geom_torsion_atom_site_label_3
_geom_torsion_atom_site_label_4
_geom_torsion
C6 C1 C2 C3 0.2(3)
C7 C1 C2 C3 178.20(19)
C1 C2 C3 C4 0.2(3)
C1 C2 C3 N1 -179.02(18)
O3 N1 C3 C2 10.0(3)
O4 N1 C3 C2 -169.82(19)
O3 N1 C3 C4 -169.2(2)
O4 N1 C3 C4 10.9(3)
C2 C3 C4 C5 -0.6(3)
N1 C3 C4 C5 178.67(18)
C3 C4 C5 C6 0.5(3)
C3 C4 C5 N2 -176.6(2)
O5 N2 C5 C4 -12.6(3)
O6 N2 C5 C4 166.0(2)
O5 N2 C5 C6 170.2(2)
O6 N2 C5 C6 -11.2(3)
C4 C5 C6 C1 -0.1(3)
N2 C5 C6 C1 176.97(19)
C2 C1 C6 C5 -0.3(3)
C7 C1 C6 C5 -178.4(2)
C8 O1 C7 O2 -1.4(3)
C8 O1 C7 C1 178.70(17)
C2 C1 C7 O2 -172.1(2)
C6 C1 C7 O2 5.9(3)
C2 C1 C7 O1 7.8(3)
C6 C1 C7 O1 -174.19(19)
C7 O1 C8 C9 113.6(2)
O1 C8 C9 C10 171.95(18)
O1 C8 C9 Cl1 -64.6(2)
C8 C9 C10 Cl2 57.2(3)
Cl1 C9 C10 Cl2 -65.8(2)
